data_4037162
loop_
_publ_author_name
'Gopalakrishnan, Bojan'
'Mohan, Sruthi'
'Parella, Ramarao'
'Babu, Srinivasarao Arulananda'

_publ_section_title
;
 Diastereoselective Pd(II)-Catalyzed sp<sup>3</sup> C-H Arylation Followed
 by Ring Opening of Cyclopropanecarboxamides: Construction of anti
 \b-Acyloxy Carboxamide Derivatives.
;
_journal_issue 19
_journal_name_full 'The Journal of organic chemistry'
_journal_page_first 8988
_journal_page_last 9005
_journal_paper_doi 10.1021/acs.joc.6b01635
_journal_volume 81
_journal_year 2016
_chemical_formula_moiety 'C39 H41 N2 O3'
_chemical_formula_sum 'C39 H41 N2 O3'
_chemical_formula_weight 585.74
_space_group_crystal_system triclinic
_space_group_IT_number 2
_space_group_name_Hall '-P 1'
_space_group_name_H-M_alt 'P -1'
_atom_sites_solution_hydrogens geom
_atom_sites_solution_primary direct
_audit_creation_date 2014-10-21
_audit_creation_method
;
Olex2 1.2
(compiled 2014.09.19 svn.r3010 for OlexSys, GUI svn.r4874)
;
_cell_angle_alpha 82.610(12)
_cell_angle_beta 78.913(13)
_cell_angle_gamma 66.044(9)
_cell_formula_units_Z 2
_cell_length_a 11.085
_cell_length_b 12.4569(4)
_cell_length_c 13.1946(6)
_cell_measurement_temperature 298
_cell_volume 1631.35(16)
_computing_molecular_graphics 'Olex2 (Dolomanov et al., 2009)'
_computing_publication_material 'Olex2 (Dolomanov et al., 2009)'
_computing_structure_refinement 'ShelXL (Sheldrick, 2008)'
_computing_structure_solution 'ShelXT (Sheldrick, 2008)'
_diffrn_ambient_temperature 298
_diffrn_measured_fraction_theta_full 0.975
_diffrn_measured_fraction_theta_max 0.995
_diffrn_measurement_device_type 'Bruker APEX-II CCD'
_diffrn_measurement_method '\w scans'
_diffrn_radiation_monochromator graphite
_diffrn_radiation_type MoK\a
_diffrn_radiation_wavelength 0.71073
_diffrn_reflns_av_R_equivalents 0.0445
_diffrn_reflns_av_unetI/netI 0.0340
_diffrn_reflns_Laue_measured_fraction_full 0.975
_diffrn_reflns_Laue_measured_fraction_max 0.995
_diffrn_reflns_limit_h_max 13
_diffrn_reflns_limit_h_min -13
_diffrn_reflns_limit_k_max 14
_diffrn_reflns_limit_k_min -14
_diffrn_reflns_limit_l_max 15
_diffrn_reflns_limit_l_min -15
_diffrn_reflns_number 14457
_diffrn_reflns_point_group_measured_fraction_full 0.975
_diffrn_reflns_point_group_measured_fraction_max 0.995
_diffrn_reflns_theta_full 25.242
_diffrn_reflns_theta_max 25.023
_diffrn_reflns_theta_min 3.152
_diffrn_source 'Sealed Tube'
_diffrn_standards_number 0
_exptl_absorpt_coefficient_mu 0.075
_exptl_absorpt_correction_type multi-scan
_exptl_crystal_colour 'clear light colourless'
_exptl_crystal_colour_lustre clear
_exptl_crystal_colour_modifier light
_exptl_crystal_colour_primary colourless
_exptl_crystal_density_diffrn 1.192
_exptl_crystal_density_method "'not measured'"
_exptl_crystal_description block
_exptl_crystal_F_000 626
_exptl_crystal_size_max 0.2
_exptl_crystal_size_mid 0.2
_exptl_crystal_size_min 0.2
_refine_diff_density_max 1.198
_refine_diff_density_min -0.408
_refine_diff_density_rms 0.056
_refine_ls_extinction_method none
_refine_ls_goodness_of_fit_ref 1.075
_refine_ls_hydrogen_treatment constr
_refine_ls_matrix_type full
_refine_ls_number_parameters 401
_refine_ls_number_reflns 5757
_refine_ls_number_restraints 0
_refine_ls_restrained_S_all 1.075
_refine_ls_R_factor_all 0.0936
_refine_ls_R_factor_gt 0.0799
_refine_ls_shift/su_max 0.001
_refine_ls_shift/su_mean 0.000
_refine_ls_structure_factor_coef Fsqd
_refine_ls_weighting_details 'w=1/[\s^2^(Fo^2^)+(0.1638P)^2^+0.4665P] where P=(Fo^2^+2Fc^2^)/3'
_refine_ls_weighting_scheme calc
_refine_ls_wR_factor_gt 0.2384
_refine_ls_wR_factor_ref 0.2582
_reflns_Friedel_coverage 0.000
_reflns_number_gt 4464
_reflns_number_total 5757
_reflns_threshold_expression 'I > 2\s(I)'
_cod_data_source_file jo6b01635_si_003.cif
_cod_data_source_block shelxl
_cod_database_code 4037162
_shelxl_version_number 2014-3
_shelx_space_group_comment
;
The symmetry employed for this shelxl refinement is uniquely defined
by the following loop, which should always be used as a source of
symmetry information in preference to the above space-group names.
They are only intended as comments.
;
_shelx_estimated_absorpt_t_max 0.985
_shelx_estimated_absorpt_t_min 0.985
_olex2_refinement_description
;
1. Fixed Uiso
 At 1.2 times of:
  All C(H) groups, All C(H,H) groups, All N(H) groups
 At 1.5 times of:
  All C(H,H,H) groups
2.a Ternary CH refined with riding coordinates:
 C4(H4A), C5(H5), C6(H6)
2.b Secondary CH2 refined with riding coordinates:
 C37(H37A,H37B), C40(H40A,H40B), C1(H1A,H1B), C26(H26A,H26B)
2.c Aromatic/amide H refined with riding coordinates:
 N4(H4), C2(H2), C8(H8), C9(H9), C12(H12), C13(H13), C17(H17), C21(H21),
 C22(H22), C24(H24), C25(H25), C27(H27), C28(H28), C31(H31), C32(H32), C33(H33),
  C34(H34), C35(H35)
2.d Idealised Me refined as rotating group:
 C11(H11A,H11B,H11C), C30(H30A,H30B,H30C), C38(H38A,H38B,H38C), C39(H39A,H39B,
 H39C)
;
_olex2_submission_special_instructions 'No special instructions were received'

loop_
_space_group_symop_operation_xyz
'x, y, z'
'-x, -y, -z'

loop_
_atom_site_label
_atom_site_type_symbol
_atom_site_fract_x
_atom_site_fract_y
_atom_site_fract_z
_atom_site_U_iso_or_equiv
_atom_site_adp_type
_atom_site_occupancy
_atom_site_site_symmetry_order
_atom_site_calc_flag
_atom_site_refinement_flags_posn
N4 N 0.3978(2) 0.65090(18) 0.29509(14) 0.0492(5) Uani 1 1 d .
H4 H 0.4083 0.7128 0.3063 0.059 Uiso 1 1 calc R
O2 O 0.26274(17) 0.89953(14) 0.03091(13) 0.0541(5) Uani 1 1 d .
O3 O 0.1338(3) 0.8802(2) -0.0702(2) 0.0969(8) Uani 1 1 d .
C36 C -0.0204(3) 0.8320(4) 0.3611(3) 0.0848(10) Uani 1 1 d .
C37 C 0.0295(4) 0.9173(4) 0.3259(3) 0.0915(11) Uani 1 1 d .
H37A H 0.0714 0.9260 0.3807 0.110 Uiso 1 1 calc R
H37B H -0.0468 0.9907 0.3187 0.110 Uiso 1 1 calc R
C40 C 0.5746(3) 1.0014(3) -0.3299(2) 0.0776(9) Uani 1 1 d .
H40A H 0.6333 1.0377 -0.3186 0.093 Uiso 1 1 calc R
H40B H 0.6158 0.9567 -0.3912 0.093 Uiso 1 1 calc R
O4 O 0.42010(19) 0.53729(14) 0.16647(13) 0.0573(5) Uani 1 1 d .
C1 C -0.1141(4) 0.8423(5) 0.4626(3) 0.1267(18) Uani 1 1 d .
H1A H -0.1551 0.9243 0.4794 0.152 Uiso 1 1 calc R
H1B H -0.1848 0.8193 0.4533 0.152 Uiso 1 1 calc R
C2 C 0.1196(3) 0.9080(3) 0.2351(2) 0.0706(8) Uani 1 1 d .
H2 H 0.1508 0.9674 0.2129 0.085 Uiso 1 1 calc R
C3 C 0.1628(2) 0.8103(2) 0.17781(19) 0.0529(6) Uani 1 1 d .
C4 C 0.2727(2) 0.7892(2) 0.08563(18) 0.0471(6) Uani 1 1 d .
H4A H 0.2629 0.7390 0.0391 0.057 Uiso 1 1 calc R
C5 C 0.4141(2) 0.73032(19) 0.11608(16) 0.0430(5) Uani 1 1 d .
H5 H 0.4331 0.7874 0.1481 0.052 Uiso 1 1 calc R
C6 C 0.5255(2) 0.67806(19) 0.02424(16) 0.0433(5) Uani 1 1 d .
H6 H 0.5017 0.6213 -0.0036 0.052 Uiso 1 1 calc R
C7 C 0.5362(2) 0.7654(2) -0.06601(17) 0.0446(5) Uani 1 1 d .
C8 C 0.5739(3) 0.8568(2) -0.0589(2) 0.0618(7) Uani 1 1 d .
H8 H 0.5907 0.8686 0.0043 0.074 Uiso 1 1 calc R
C9 C 0.5872(3) 0.9308(3) -0.1434(2) 0.0677(8) Uani 1 1 d .
H9 H 0.6129 0.9914 -0.1357 0.081 Uiso 1 1 calc R
C10 C 0.5638(3) 0.9179(2) -0.2385(2) 0.0578(7) Uani 1 1 d .
C11 C 0.4472(5) 1.0941(4) -0.3491(4) 0.1152(16) Uani 1 1 d .
H11A H 0.3881 1.0594 -0.3600 0.173 Uiso 1 1 calc GR
H11B H 0.4618 1.1420 -0.4095 0.173 Uiso 1 1 calc GR
H11C H 0.4080 1.1421 -0.2906 0.173 Uiso 1 1 calc GR
C12 C 0.2802(4) 0.7441(4) 0.6609(2) 0.0865(10) Uani 1 1 d .
H12 H 0.2607 0.7828 0.7214 0.104 Uiso 1 1 calc R
C13 C 0.2814(3) 0.6351(4) 0.6639(2) 0.0795(10) Uani 1 1 d .
H13 H 0.2644 0.5974 0.7272 0.095 Uiso 1 1 calc R
C14 C 0.3081(3) 0.5781(3) 0.57204(19) 0.0627(7) Uani 1 1 d .
C15 C 0.3370(2) 0.6389(2) 0.47862(18) 0.0514(6) Uani 1 1 d .
N5 N 0.3384(2) 0.7479(2) 0.47527(17) 0.0617(6) Uani 1 1 d .
C17 C 0.3094(4) 0.7983(3) 0.5636(2) 0.0769(9) Uani 1 1 d .
H17 H 0.3081 0.8736 0.5620 0.092 Uiso 1 1 calc R
C18 C 0.3665(2) 0.5849(2) 0.38359(18) 0.0493(6) Uani 1 1 d .
C19 C 0.4132(2) 0.62872(19) 0.19512(17) 0.0439(5) Uani 1 1 d .
C20 C 0.6593(2) 0.6073(2) 0.06005(17) 0.0456(5) Uani 1 1 d .
C21 C 0.7189(3) 0.6507(3) 0.1185(2) 0.0600(7) Uani 1 1 d .
H21 H 0.6756 0.7277 0.1387 0.072 Uiso 1 1 calc R
C22 C 0.8428(3) 0.5804(3) 0.1474(2) 0.0722(9) Uani 1 1 d .
H22 H 0.8808 0.6121 0.1862 0.087 Uiso 1 1 calc R
C23 C 0.9109(3) 0.4656(3) 0.1204(2) 0.0676(8) Uani 1 1 d .
C24 C 0.8505(3) 0.4227(3) 0.0628(2) 0.0674(8) Uani 1 1 d .
H24 H 0.8930 0.3451 0.0440 0.081 Uiso 1 1 calc R
C25 C 0.7289(3) 0.4917(2) 0.0324(2) 0.0574(6) Uani 1 1 d .
H25 H 0.6924 0.4600 -0.0077 0.069 Uiso 1 1 calc R
C26 C 1.0466(4) 0.3794(6) 0.1527(3) 0.129(2) Uani 1 1 d .
H26A H 1.0375 0.3069 0.1812 0.154 Uiso 1 1 calc R
H26B H 1.1130 0.3608 0.0908 0.154 Uiso 1 1 calc R
C27 C 0.5128(3) 0.7519(2) -0.16132(19) 0.0563(6) Uani 1 1 d .
H27 H 0.4877 0.6911 -0.1694 0.068 Uiso 1 1 calc R
C28 C 0.5261(3) 0.8276(3) -0.2457(2) 0.0651(7) Uani 1 1 d .
H28 H 0.5089 0.8166 -0.3090 0.078 Uiso 1 1 calc R
C29 C 0.1887(3) 0.9352(3) -0.0454(2) 0.0629(7) Uani 1 1 d .
C30 C 0.1849(4) 1.0516(3) -0.0946(3) 0.0867(10) Uani 1 1 d .
H30A H 0.1516 1.0656 -0.1591 0.130 Uiso 1 1 calc GR
H30B H 0.2734 1.0510 -0.1069 0.130 Uiso 1 1 calc GR
H30C H 0.1273 1.1129 -0.0494 0.130 Uiso 1 1 calc GR
C31 C 0.0207(3) 0.7376(3) 0.3015(3) 0.0776(9) Uani 1 1 d .
H31 H -0.0127 0.6795 0.3228 0.093 Uiso 1 1 calc R
C32 C 0.1097(3) 0.7259(3) 0.2110(2) 0.0638(7) Uani 1 1 d .
H32 H 0.1344 0.6612 0.1718 0.077 Uiso 1 1 calc R
C33 C 0.3614(3) 0.4774(2) 0.3823(2) 0.0594(7) Uani 1 1 d .
H33 H 0.3782 0.4426 0.3200 0.071 Uiso 1 1 calc R
C34 C 0.3302(3) 0.4197(3) 0.4767(2) 0.0733(8) Uani 1 1 d .
H34 H 0.3276 0.3462 0.4756 0.088 Uiso 1 1 calc R
C35 C 0.3042(3) 0.4675(3) 0.5678(2) 0.0748(9) Uani 1 1 d .
H35 H 0.2835 0.4273 0.6286 0.090 Uiso 1 1 calc R
C38 C -0.0556(7) 0.7757(9) 0.5459(4) 0.235(5) Uani 1 1 d .
H38A H -0.0371 0.6944 0.5394 0.353 Uiso 1 1 calc GR
H38B H -0.1154 0.8020 0.6090 0.353 Uiso 1 1 calc GR
H38C H 0.0263 0.7844 0.5469 0.353 Uiso 1 1 calc GR
C39 C 1.0924(10) 0.4160(8) 0.2200(8) 0.222(4) Uani 1 1 d .
H39A H 1.1168 0.4798 0.1887 0.333 Uiso 1 1 calc GR
H39B H 1.1694 0.3526 0.2415 0.333 Uiso 1 1 calc GR
H39C H 1.0245 0.4426 0.2790 0.333 Uiso 1 1 calc GR

loop_
_atom_site_aniso_label
_atom_site_aniso_U_11
_atom_site_aniso_U_22
_atom_site_aniso_U_33
_atom_site_aniso_U_23
_atom_site_aniso_U_13
_atom_site_aniso_U_12
N4 0.0622(12) 0.0502(11) 0.0387(10) 0.0026(8) -0.0054(9) -0.0282(9)
O2 0.0579(10) 0.0484(10) 0.0544(10) 0.0085(7) -0.0111(8) -0.0213(8)
O3 0.115(2) 0.0948(18) 0.1043(19) 0.0288(14) -0.0640(17) -0.0534(16)
C36 0.0581(18) 0.111(3) 0.0627(19) 0.0027(18) 0.0065(15) -0.0193(18)
C37 0.075(2) 0.098(3) 0.073(2) -0.0220(19) 0.0012(17) -0.0058(19)
C40 0.080(2) 0.0746(19) 0.0654(18) 0.0208(15) -0.0006(15) -0.0292(16)
O4 0.0774(12) 0.0457(10) 0.0505(10) -0.0015(7) -0.0022(8) -0.0293(9)
C1 0.080(3) 0.179(5) 0.076(3) 0.004(3) 0.016(2) -0.021(3)
C2 0.0684(18) 0.0661(17) 0.0679(18) -0.0102(14) 0.0039(14) -0.0212(14)
C3 0.0473(13) 0.0556(14) 0.0509(14) 0.0007(11) -0.0065(11) -0.0166(11)
C4 0.0534(13) 0.0427(12) 0.0456(12) 0.0015(9) -0.0060(10) -0.0211(10)
C5 0.0505(13) 0.0424(12) 0.0387(11) -0.0013(9) -0.0045(9) -0.0221(10)
C6 0.0504(13) 0.0442(12) 0.0390(11) -0.0002(9) -0.0045(10) -0.0238(10)
C7 0.0476(12) 0.0454(12) 0.0390(11) -0.0016(9) -0.0008(9) -0.0192(10)
C8 0.086(2) 0.0659(16) 0.0486(14) 0.0045(12) -0.0130(13) -0.0466(15)
C9 0.086(2) 0.0651(17) 0.0674(18) 0.0092(13) -0.0108(15) -0.0494(16)
C10 0.0560(15) 0.0548(15) 0.0548(15) 0.0079(11) 0.0004(12) -0.0210(12)
C11 0.110(3) 0.099(3) 0.114(3) 0.056(2) -0.021(3) -0.034(2)
C12 0.087(2) 0.125(3) 0.0467(16) -0.0182(17) 0.0001(15) -0.041(2)
C13 0.077(2) 0.119(3) 0.0412(15) 0.0050(15) -0.0010(14) -0.044(2)
C14 0.0548(15) 0.088(2) 0.0413(13) 0.0087(12) -0.0042(11) -0.0289(14)
C15 0.0462(13) 0.0628(15) 0.0429(13) 0.0029(10) -0.0054(10) -0.0212(11)
N5 0.0670(14) 0.0710(15) 0.0477(12) -0.0037(10) -0.0075(10) -0.0284(11)
C17 0.086(2) 0.090(2) 0.0560(17) -0.0166(15) -0.0053(15) -0.0341(18)
C18 0.0487(13) 0.0560(14) 0.0407(12) 0.0083(10) -0.0057(10) -0.0215(11)
C19 0.0460(12) 0.0444(12) 0.0401(12) 0.0008(9) -0.0030(9) -0.0192(9)
C20 0.0481(12) 0.0513(13) 0.0389(11) 0.0019(9) -0.0025(9) -0.0243(10)
C21 0.0648(16) 0.0662(16) 0.0538(14) -0.0018(12) -0.0126(12) -0.0294(13)
C22 0.0727(19) 0.107(3) 0.0562(16) 0.0089(15) -0.0213(14) -0.0540(19)
C23 0.0551(15) 0.082(2) 0.0570(16) 0.0175(14) -0.0053(13) -0.0254(14)
C24 0.0572(16) 0.0685(18) 0.0645(17) 0.0019(13) -0.0089(13) -0.0143(13)
C25 0.0581(15) 0.0577(15) 0.0545(14) -0.0032(11) -0.0072(12) -0.0214(12)
C26 0.077(3) 0.248(7) 0.079(3) 0.024(3) -0.027(2) -0.085(3)
C27 0.0777(18) 0.0525(14) 0.0456(13) -0.0003(10) -0.0120(12) -0.0321(13)
C28 0.087(2) 0.0633(16) 0.0411(13) 0.0022(11) -0.0103(13) -0.0272(14)
C29 0.0579(15) 0.0675(17) 0.0588(16) 0.0105(13) -0.0126(13) -0.0223(13)
C30 0.080(2) 0.074(2) 0.096(2) 0.0391(18) -0.0261(19) -0.0279(17)
C31 0.0628(18) 0.097(2) 0.0697(19) 0.0110(17) 0.0001(15) -0.0367(17)
C32 0.0590(16) 0.0734(18) 0.0603(16) 0.0031(13) -0.0037(13) -0.0317(14)
C33 0.0687(16) 0.0573(15) 0.0521(14) 0.0067(11) -0.0053(12) -0.0293(13)
C34 0.086(2) 0.0681(18) 0.0688(19) 0.0191(14) -0.0103(16) -0.0405(16)
C35 0.080(2) 0.088(2) 0.0535(17) 0.0224(15) -0.0036(14) -0.0411(17)
C38 0.120(5) 0.375(12) 0.088(4) 0.054(5) 0.010(3) -0.003(6)
C39 0.187(8) 0.182(8) 0.250(11) 0.002(7) -0.017(8) -0.035(6)

loop_
_atom_type_symbol
_atom_type_description
_atom_type_scat_dispersion_real
_atom_type_scat_dispersion_imag
_atom_type_scat_source
C C 0.0033 0.0016 'International Tables Vol C Tables 4.2.6.8 and 6.1.1.4'
H H 0.0000 0.0000 'International Tables Vol C Tables 4.2.6.8 and 6.1.1.4'
N N 0.0061 0.0033 'International Tables Vol C Tables 4.2.6.8 and 6.1.1.4'
O O 0.0106 0.0060 'International Tables Vol C Tables 4.2.6.8 and 6.1.1.4'

loop_
_geom_angle_atom_site_label_1
_geom_angle_atom_site_label_2
_geom_angle_atom_site_label_3
_geom_angle
C18 N4 H4 116.1
C19 N4 H4 116.1
C19 N4 C18 127.9(2)
C29 O2 C4 116.7(2)
C37 C36 C1 120.8(4)
C31 C36 C37 117.1(3)
C31 C36 C1 122.1(4)
C36 C37 H37A 106.8
C36 C37 H37B 106.8
C36 C37 C2 122.1(3)
H37A C37 H37B 106.6
C2 C37 H37A 106.8
C2 C37 H37B 106.8
H40A C40 H40B 107.6
C10 C40 H40A 108.7
C10 C40 H40B 108.7
C11 C40 H40A 108.7
C11 C40 H40B 108.7
C11 C40 C10 114.3(3)
C36 C1 H1A 108.4
C36 C1 H1B 108.4
H1A C1 H1B 107.5
C38 C1 C36 115.3(4)
C38 C1 H1A 108.4
C38 C1 H1B 108.4
C37 C2 H2 120.1
C3 C2 C37 119.7(3)
C3 C2 H2 120.1
C2 C3 C4 121.7(2)
C2 C3 C32 118.5(3)
C32 C3 C4 119.7(2)
O2 C4 C3 109.86(19)
O2 C4 H4A 109.0
O2 C4 C5 106.99(18)
C3 C4 H4A 109.0
C3 C4 C5 112.98(19)
C5 C4 H4A 109.0
C4 C5 H5 109.6
C4 C5 C6 113.55(18)
C6 C5 H5 109.6
C19 C5 C4 106.63(18)
C19 C5 H5 109.6
C19 C5 C6 107.76(17)
C5 C6 H6 105.7
C7 C6 C5 115.46(18)
C7 C6 H6 105.7
C20 C6 C5 111.60(18)
C20 C6 H6 105.7
C20 C6 C7 111.80(18)
C8 C7 C6 123.4(2)
C27 C7 C6 119.7(2)
C27 C7 C8 116.8(2)
C7 C8 H8 119.3
C9 C8 C7 121.4(2)
C9 C8 H8 119.3
C8 C9 H9 119.0
C10 C9 C8 121.9(3)
C10 C9 H9 119.0
C9 C10 C40 121.6(3)
C28 C10 C40 121.6(3)
C28 C10 C9 116.7(2)
C40 C11 H11A 109.5
C40 C11 H11B 109.5
C40 C11 H11C 109.5
H11A C11 H11B 109.5
H11A C11 H11C 109.5
H11B C11 H11C 109.5
C13 C12 H12 120.7
C13 C12 C17 118.6(3)
C17 C12 H12 120.7
C12 C13 H13 119.8
C12 C13 C14 120.5(3)
C14 C13 H13 119.8
C13 C14 C15 116.9(3)
C35 C14 C13 124.1(3)
C35 C14 C15 119.0(3)
C14 C15 C18 119.4(2)
N5 C15 C14 122.9(2)
N5 C15 C18 117.8(2)
C17 N5 C15 117.5(3)
C12 C17 H17 118.2
N5 C17 C12 123.6(3)
N5 C17 H17 118.2
N4 C18 C15 115.2(2)
C33 C18 N4 124.7(2)
C33 C18 C15 120.1(2)
N4 C19 C5 115.80(19)
O4 C19 N4 124.0(2)
O4 C19 C5 120.2(2)
C21 C20 C6 124.3(2)
C21 C20 C25 116.9(2)
C25 C20 C6 118.9(2)
C20 C21 H21 119.6
C20 C21 C22 120.8(3)
C22 C21 H21 119.6
C21 C22 H22 119.0
C23 C22 C21 122.1(3)
C23 C22 H22 119.0
C22 C23 C24 116.8(3)
C22 C23 C26 125.6(4)
C24 C23 C26 117.5(4)
C23 C24 H24 119.1
C25 C24 C23 121.7(3)
C25 C24 H24 119.1
C20 C25 H25 119.1
C24 C25 C20 121.7(3)
C24 C25 H25 119.1
C23 C26 H26A 108.2
C23 C26 H26B 108.2
H26A C26 H26B 107.3
C39 C26 C23 116.5(7)
C39 C26 H26A 108.2
C39 C26 H26B 108.2
C7 C27 H27 119.5
C7 C27 C28 121.0(2)
C28 C27 H27 119.5
C10 C28 C27 122.0(3)
C10 C28 H28 119.0
C27 C28 H28 119.0
O2 C29 C30 111.3(3)
O3 C29 O2 123.6(3)
O3 C29 C30 125.1(3)
C29 C30 H30A 109.5
C29 C30 H30B 109.5
C29 C30 H30C 109.5
H30A C30 H30B 109.5
H30A C30 H30C 109.5
H30B C30 H30C 109.5
C36 C31 H31 118.9
C36 C31 C32 122.1(3)
C32 C31 H31 118.9
C3 C32 H32 119.8
C31 C32 C3 120.4(3)
C31 C32 H32 119.8
C18 C33 H33 120.4
C18 C33 C34 119.1(3)
C34 C33 H33 120.4
C33 C34 H34 118.9
C35 C34 C33 122.1(3)
C35 C34 H34 118.9
C14 C35 H35 119.9
C34 C35 C14 120.3(3)
C34 C35 H35 119.9
C1 C38 H38A 109.5
C1 C38 H38B 109.5
C1 C38 H38C 109.5
H38A C38 H38B 109.5
H38A C38 H38C 109.5
H38B C38 H38C 109.5
C26 C39 H39A 109.5
C26 C39 H39B 109.5
C26 C39 H39C 109.5
H39A C39 H39B 109.5
H39A C39 H39C 109.5
H39B C39 H39C 109.5

loop_
_geom_bond_atom_site_label_1
_geom_bond_atom_site_label_2
_geom_bond_distance
N4 H4 0.8600
N4 C18 1.410(3)
N4 C19 1.347(3)
O2 C4 1.441(3)
O2 C29 1.338(3)
O3 C29 1.191(4)
C36 C37 1.380(6)
C36 C1 1.513(5)
C36 C31 1.370(5)
C37 H37A 0.9700
C37 H37B 0.9700
C37 C2 1.389(5)
C40 H40A 0.9700
C40 H40B 0.9700
C40 C10 1.508(4)
C40 C11 1.460(5)
O4 C19 1.214(3)
C1 H1A 0.9700
C1 H1B 0.9700
C1 C38 1.386(7)
C2 H2 0.9300
C2 C3 1.381(4)
C3 C4 1.511(3)
C3 C32 1.388(4)
C4 H4A 0.9800
C4 C5 1.545(3)
C5 H5 0.9800
C5 C6 1.547(3)
C5 C19 1.535(3)
C6 H6 0.9800
C6 C7 1.527(3)
C6 C20 1.517(3)
C7 C8 1.382(3)
C7 C27 1.376(3)
C8 H8 0.9300
C8 C9 1.378(4)
C9 H9 0.9300
C9 C10 1.371(4)
C10 C28 1.368(4)
C11 H11A 0.9600
C11 H11B 0.9600
C11 H11C 0.9600
C12 H12 0.9300
C12 C13 1.347(5)
C12 C17 1.415(5)
C13 H13 0.9300
C13 C14 1.405(4)
C14 C15 1.414(4)
C14 C35 1.404(4)
C15 N5 1.359(3)
C15 C18 1.418(3)
N5 C17 1.318(4)
C17 H17 0.9300
C18 C33 1.367(4)
C20 C21 1.384(4)
C20 C25 1.388(4)
C21 H21 0.9300
C21 C22 1.393(4)
C22 H22 0.9300
C22 C23 1.375(5)
C23 C24 1.380(4)
C23 C26 1.554(6)
C24 H24 0.9300
C24 C25 1.377(4)
C25 H25 0.9300
C26 H26A 0.9700
C26 H26B 0.9700
C26 C39 1.311(10)
C27 H27 0.9300
C27 C28 1.390(4)
C28 H28 0.9300
C29 C30 1.499(4)
C30 H30A 0.9600
C30 H30B 0.9600
C30 H30C 0.9600
C31 H31 0.9300
C31 C32 1.377(4)
C32 H32 0.9300
C33 H33 0.9300
C33 C34 1.412(4)
C34 H34 0.9300
C34 C35 1.341(5)
C35 H35 0.9300
C38 H38A 0.9600
C38 H38B 0.9600
C38 H38C 0.9600
C39 H39A 0.9600
C39 H39B 0.9600
C39 H39C 0.9600
